data_1515993
loop_
_publ_author_name
'Pal, Rumpa'
'Mukherjee, Somnath'
'Chandrasekhar, S.'
'Guru Row, T. N.'

_publ_contact_author
;
 Prof. T. N. Guru Row
 Solid State and Structural Chemistry Unit
 Indian Institute of Science
 Bangalore, 560 012
 India
;
_publ_section_title
;
 Exploring cyclopentadienone antiaromaticity: charge density studies of
 various tetracyclones.
;
_journal_issue 19
_journal_name_full 'The journal of physical chemistry. A'
_journal_page_first 3479
_journal_page_last 3489
_journal_paper_doi 10.1021/jp5010924
_journal_volume 118
_journal_year 2014
_chemical_formula_moiety 'C29 H20 O'
_chemical_formula_sum 'C29 H20 O'
_chemical_formula_weight 384.45
_space_group_IT_number 15
_symmetry_cell_setting monoclinic
_symmetry_Int_Tables_number 15
_symmetry_space_group_name_Hall '-I 2ya'
_symmetry_space_group_name_H-M 'I 1 2/a 1'
_audit_conform_dict_location ftp://ftp.iucr.org/pub/cif_core.dic
_audit_conform_dict_name cif_core.dic
_audit_conform_dict_version 2.3
_audit_creation_date '07-Oct-10 T14:24:40-00:00'
_audit_creation_method 'XD routine XDCIF'
_cell_angle_alpha 90
_cell_angle_beta 110.4910(10)
_cell_angle_gamma 90
_cell_formula_units_Z 8
_cell_length_a 24.2504(2)
_cell_length_b 8.18850(10)
_cell_length_c 21.5299(3)
_cell_measurement_reflns_used 49485
_cell_measurement_temperature 110(2)
_cell_measurement_theta_max 45.292
_cell_measurement_theta_min 2.644
_cell_volume 4004.78(9)
_computing_cell_refinement
;
CrysAlisPro, Agilent Technologies,
Version 1.171.36.28 (release 01-02-2013 CrysAlis171 .NET)
(compiled Feb  1 2013,16:14:44)
;
_computing_data_collection
;
CrysAlisPro, Agilent Technologies,
Version 1.171.36.28 (release 01-02-2013 CrysAlis171 .NET)
(compiled Feb  1 2013,16:14:44)
;
_computing_data_reduction
;
CrysAlisPro, Agilent Technologies,
Version 1.171.36.28 (release 01-02-2013 CrysAlis171 .NET)
(compiled Feb  1 2013,16:14:44)
;
_computing_molecular_graphics 'Volkov et al, (2006)'
_computing_publication_material 'Volkov et al, (2006)'
_computing_structure_refinement 'Volkov et al, (2006)'
_computing_structure_solution 'SHELXS-2012 (Sheldrick, 2008)'
_diffrn_ambient_temperature 110(2)
_diffrn_detector_area_resol_mean 16.0839
_diffrn_measured_fraction_theta_full 0.9998
_diffrn_measured_fraction_theta_max 0.9979
_diffrn_measurement_details
;
  1 omega   21.00   89.00   1.0000    8.0000
omega____ theta____ kappa____ phi______ frames
    -       33.4007   57.0000 -150.0000 68

  2 omega   20.00  102.00   1.0000    8.0000
omega____ theta____ kappa____ phi______ frames
    -       33.4007   57.0000  120.0000 82

  3 omega    4.00   97.00   1.0000   60.0000
omega____ theta____ kappa____ phi______ frames
    -       73.1180  -77.0000  120.0000 93

  4 omega   44.00  135.00   1.0000   60.0000
omega____ theta____ kappa____ phi______ frames
    -       73.1180   77.0000 -120.0000 91

  5 omega    3.00   64.00   1.0000   60.0000
omega____ theta____ kappa____ phi______ frames
    -       73.1180  -30.0000  120.0000 61

  6 omega   67.00  133.00   1.0000   60.0000
omega____ theta____ kappa____ phi______ frames
    -       73.1180   61.0000  -60.0000 66

  7 omega   16.00   67.00   1.0000   60.0000
omega____ theta____ kappa____ phi______ frames
    -       73.1180  -45.0000  -60.0000 51

  8 omega    3.00   29.00   1.0000   60.0000
omega____ theta____ kappa____ phi______ frames
    -       73.1180  -30.0000 -180.0000 26

  9 omega  -55.00   35.00   1.0000    8.0000
omega____ theta____ kappa____ phi______ frames
    -      -33.4007   57.0000  -30.0000 90

 10 omega -104.00   -3.00   1.0000    8.0000
omega____ theta____ kappa____ phi______ frames
    -      -33.4007  -77.0000    0.0000 101

 11 omega   51.00  141.00   1.0000   60.0000
omega____ theta____ kappa____ phi______ frames
    -       73.1180   61.0000   60.0000 90

 12 omega    3.00  103.00   1.0000   60.0000
omega____ theta____ kappa____ phi______ frames
    -       73.1180  -77.0000  -60.0000 100

 13 omega   51.00  141.00   1.0000   60.0000
omega____ theta____ kappa____ phi______ frames
    -       73.1180   61.0000  120.0000 90

 14 omega   51.00  141.00   1.0000   60.0000
omega____ theta____ kappa____ phi______ frames
    -       73.1180   61.0000    0.0000 90

 15 omega    0.00   69.00   1.0000   60.0000
omega____ theta____ kappa____ phi______ frames
    -       73.1180  -30.0000    0.0000 69

 16 omega   51.00  141.00   1.0000   60.0000
omega____ theta____ kappa____ phi______ frames
    -       73.1180   61.0000 -180.0000 90

 17 omega -104.00   -3.00   1.0000    8.0000
omega____ theta____ kappa____ phi______ frames
    -      -33.4007  -77.0000  -90.0000 101

 18 omega -104.00   -3.00   1.0000    8.0000
omega____ theta____ kappa____ phi______ frames
    -      -33.4007  -77.0000  120.0000 101

 19 omega -134.00  -34.00   1.0000   60.0000
omega____ theta____ kappa____ phi______ frames
    -      -64.0000  -77.0000  120.0000 100

 20 omega -134.00  -34.00   1.0000   60.0000
omega____ theta____ kappa____ phi______ frames
    -      -64.0000  -77.0000   30.0000 100

 21 omega    3.00  103.00   1.0000   60.0000
omega____ theta____ kappa____ phi______ frames
    -       73.1180  -77.0000    0.0000 100

 22 omega    3.00  103.00   1.0000   60.0000
omega____ theta____ kappa____ phi______ frames
    -       73.1180  -77.0000 -120.0000 100

 23 omega   43.00  143.00   1.0000   60.0000
omega____ theta____ kappa____ phi______ frames
    -       73.1180   77.0000 -150.0000 100

 24 omega   43.00  143.00   1.0000   60.0000
omega____ theta____ kappa____ phi______ frames
    -       73.1180   77.0000  -60.0000 100

 25 omega -104.00   -3.00   1.0000    8.0000
omega____ theta____ kappa____ phi______ frames
    -      -33.4007  -77.0000 -150.0000 101

 26 omega  -55.00   35.00   1.0000    8.0000
omega____ theta____ kappa____ phi______ frames
    -      -33.4007   57.0000  120.0000 90

 27 omega -134.00  -34.00   1.0000   60.0000
omega____ theta____ kappa____ phi______ frames
    -      -64.0000  -77.0000   90.0000 100

 28 omega -134.00  -34.00   1.0000   60.0000
omega____ theta____ kappa____ phi______ frames
    -      -64.0000  -77.0000 -180.0000 100

 29 omega -134.00  -34.00   1.0000   60.0000
omega____ theta____ kappa____ phi______ frames
    -      -64.0000  -77.0000  -30.0000 100

 30 omega   43.00  143.00   1.0000   60.0000
omega____ theta____ kappa____ phi______ frames
    -       73.1180   77.0000   60.0000 100

 31 omega   43.00  143.00   1.0000   60.0000
omega____ theta____ kappa____ phi______ frames
    -       73.1180   77.0000    0.0000 100

 32 omega   43.00  143.00   1.0000   60.0000
omega____ theta____ kappa____ phi______ frames
    -       73.1180   77.0000  -90.0000 100

 33 omega -104.00   -3.00   1.0000    8.0000
omega____ theta____ kappa____ phi______ frames
    -      -33.4007  -77.0000   60.0000 101

 34 omega    8.00  106.00   1.0000    8.0000
omega____ theta____ kappa____ phi______ frames
    -       33.4007   37.0000   60.0000 98

 35 omega -134.00 -109.00   1.0000   60.0000
omega____ theta____ kappa____ phi______ frames
    -      -64.0000  -77.0000   60.0000 25

 36 omega    3.00  103.00   1.0000   60.0000
omega____ theta____ kappa____ phi______ frames
    -       73.1180  -77.0000 -180.0000 100

 37 omega   43.00  143.00   1.0000   60.0000
omega____ theta____ kappa____ phi______ frames
    -       73.1180   77.0000  150.0000 100

;
_diffrn_measurement_device_type 'Xcalibur, Eos, Nova'
_diffrn_measurement_method '\w scans'
_diffrn_orient_matrix_UB_11 0.0005614000
_diffrn_orient_matrix_UB_12 -0.0801467000
_diffrn_orient_matrix_UB_13 -0.0122566000
_diffrn_orient_matrix_UB_21 0.0312079000
_diffrn_orient_matrix_UB_22 0.0025818000
_diffrn_orient_matrix_UB_23 0.0114928000
_diffrn_orient_matrix_UB_31 0.0010896000
_diffrn_orient_matrix_UB_32 -0.0326348000
_diffrn_orient_matrix_UB_33 0.0309198000
_diffrn_radiation_monochromator mirror
_diffrn_radiation_probe x-ray
_diffrn_radiation_source 'Mova (Mo) X-ray Source'
_diffrn_radiation_type MoK\a
_diffrn_radiation_wavelength 0.71073
_diffrn_reflns_av_R_equivalents 0.0855
_diffrn_reflns_av_sigmaI/netI 0.1088
_diffrn_reflns_limit_h_max 48
_diffrn_reflns_limit_h_min -48
_diffrn_reflns_limit_k_max 16
_diffrn_reflns_limit_k_min -16
_diffrn_reflns_limit_l_max 42
_diffrn_reflns_limit_l_min -42
_diffrn_reflns_number 300110
_diffrn_reflns_reduction_process
;
;
_diffrn_reflns_theta_full 52.0093
_diffrn_reflns_theta_max 45.292
_diffrn_reflns_theta_min 2.644
_diffrn_standards_number 0
_exptl_absorpt_coefficient_mu 0.076
_exptl_absorpt_correction_T_max 2.208
_exptl_absorpt_correction_T_min 0.908
_exptl_absorpt_correction_type gaussian
_exptl_absorpt_process_details
;
CrysAlisPro, Agilent Technologies,
Version 1.171.36.20 (release 27-06-2012 CrysAlis171 .NET)
(compiled Jul 11 2012,15:38:31)
Numerical absorption correction based on gaussian integration over
            a multifaceted crystal model
;
_exptl_crystal_colour 'dark purple'
_exptl_crystal_density_diffrn 1.275
_exptl_crystal_density_method 'Not Measured'
_exptl_crystal_description block
_exptl_crystal_F_000 1616
_exptl_crystal_size_max 0.4493
_exptl_crystal_size_mid 0.2743
_exptl_crystal_size_min 0.1327
_refine_diff_density_max 0.177
_refine_diff_density_min -0.177
_refine_diff_density_rms 0.041
_refine_ls_extinction_method none
_refine_ls_goodness_of_fit_ref 1.272
_refine_ls_matrix_type full
_refine_ls_number_parameters 810
_refine_ls_number_reflns 12412
_refine_ls_number_restraints 0
_refine_ls_R_factor_all 0.051
_refine_ls_R_factor_gt 0.028
_refine_ls_shift/su_max 0
_refine_ls_structure_factor_coef Fsqd
_refine_ls_weighting_details
;
        calc w2 = 1/[s^2^(Fo^2^)]
;
_refine_ls_weighting_scheme calc
_refine_ls_wR_factor_ref 0.058
_reflns_number_gt 12412
_reflns_number_total 16790
_reflns_threshold_expression >2sigma(I)
_cod_data_source_file jp5010924_si_002.cif
_cod_data_source_block mon1
_cod_depositor_comments
;
The following automatic conversions were performed:

'_symmetry_cell_setting' value 'Monoclinic' changed to 'monoclinic'
according to
/usr/data/users/saulius/crontab/automatic-downloads/rss-feeds/ACS/lib/dictionaries/cif_core.dic
dictionary named 'cif_core.dic' version 2.4.2 from 2011-04-26.

Automatic conversion script
Id: cif_fix_values 2281 2013-09-26 08:29:07Z andrius 

 Adding full bibliography for 1515993.cif.
;
_cod_original_sg_symbol_H-M 'I 2/a'
_cod_database_code 1515993

loop_
_space_group_symop_id
_space_group_symop_operation_xyz
1 +X,+Y,+Z
2 1/2-X,+Y,-Z
3 -X,-Y,-Z
4 1/2+X,-Y,+Z
5 1/2+X,1/2+Y,1/2+Z
6 1/2-X,1/2-Y,1/2-Z
7 -X,1/2+Y,1/2-Z
8 +X,1/2-Y,1/2+Z

loop_
_atom_local_axes_atom_label
_atom_local_axes_atom0
_atom_local_axes_ax1
_atom_local_axes_atom1
_atom_local_axes_atom2
_atom_local_axes_ax2
O(1) C(1) Z O(1) C(2) Y
C(4) C(5) X C(4) C(3) Y
C(2) C(3) X C(2) C(1) Y
C(5) C(1) X C(5) C(4) Y
C(12) C(17) X C(12) C(13) Y
C(22) C(21) X C(22) C(23) Y
C(19) C(18) X C(19) C(20) Y
C(24) C(29) X C(24) C(25) Y
C(18) C(23) X C(18) C(19) Y
C(23) C(22) X C(23) C(18) Y
C(8) C(7) X C(8) C(9) Y
C(6) C(11) X C(6) C(7) Y
C(3) C(4) X C(3) C(2) Y
C(11) C(10) X C(11) C(6) Y
C(25) C(24) X C(25) C(26) Y
C(1) O(1) X C(1) C(2) Y
C(13) C(12) X C(13) C(14) Y
C(20) C(19) X C(20) C(21) Y
C(17) C(16) X C(17) C(12) Y
C(29) C(28) X C(29) C(24) Y
C(7) C(6) X C(7) C(8) Y
C(16) C(15) X C(16) C(17) Y
C(21) C(20) X C(21) C(22) Y
C(10) C(9) X C(10) C(11) Y
C(26) C(25) X C(26) C(27) Y
C(9) C(8) X C(9) C(10) Y
C(14) C(13) X C(14) C(15) Y
C(28) C(27) X C(28) C(29) Y
C(27) C(26) X C(27) C(28) Y
C(15) C(14) X C(15) C(16) Y
H(19) C(19) Z H(19) C(18) Y
H(23) C(23) Z H(23) C(22) Y
H(13) C(13) Z H(13) C(12) Y
H(22) C(22) Z H(22) C(21) Y
H(20) C(20) Z H(20) C(19) Y
H(8) C(8) Z H(8) C(7) Y
H(25) C(25) Z H(25) C(24) Y
H(9) C(9) Z H(9) C(8) Y
H(29) C(29) Z H(29) C(28) Y
H(21) C(21) Z H(21) C(20) Y
H(17) C(17) Z H(17) C(16) Y
H(11) C(11) Z H(11) C(10) Y
H(10) C(10) Z H(10) C(9) Y
H(7) C(7) Z H(7) C(6) Y
H(14) C(14) Z H(14) C(13) Y
H(28) C(28) Z H(28) C(27) Y
H(26) C(26) Z H(26) C(25) Y
H(16) C(16) Z H(16) C(15) Y
H(15) C(15) Z H(15) C(14) Y
H(27) C(27) Z H(27) C(26) Y

loop_
_atom_rho_multipole_atom_label
_atom_rho_multipole_coeff_Pv
_atom_rho_multipole_coeff_P00
_atom_rho_multipole_coeff_P11
_atom_rho_multipole_coeff_P1-1
_atom_rho_multipole_coeff_P10
_atom_rho_multipole_coeff_P20
_atom_rho_multipole_coeff_P21
_atom_rho_multipole_coeff_P2-1
_atom_rho_multipole_coeff_P22
_atom_rho_multipole_coeff_P2-2
_atom_rho_multipole_coeff_P30
_atom_rho_multipole_coeff_P31
_atom_rho_multipole_coeff_P3-1
_atom_rho_multipole_coeff_P32
_atom_rho_multipole_coeff_P3-2
_atom_rho_multipole_coeff_P33
_atom_rho_multipole_coeff_P3-3
_atom_rho_multipole_coeff_P40
_atom_rho_multipole_coeff_P41
_atom_rho_multipole_coeff_P4-1
_atom_rho_multipole_coeff_P42
_atom_rho_multipole_coeff_P4-2
_atom_rho_multipole_coeff_P43
_atom_rho_multipole_coeff_P4-3
_atom_rho_multipole_coeff_P44
_atom_rho_multipole_coeff_P4-4
_atom_rho_multipole_kappa
_atom_rho_multipole_kappa_prime0
_atom_rho_multipole_kappa_prime1
_atom_rho_multipole_kappa_prime2
_atom_rho_multipole_kappa_prime3
_atom_rho_multipole_kappa_prime4
_atom_rho_multipole_radial_slater_n0
_atom_rho_multipole_radial_slater_zeta0
_atom_rho_multipole_radial_slater_n1
_atom_rho_multipole_radial_slater_zeta1
_atom_rho_multipole_radial_slater_n2
_atom_rho_multipole_radial_slater_zeta2
_atom_rho_multipole_radial_slater_n3
_atom_rho_multipole_radial_slater_zeta3
_atom_rho_multipole_radial_slater_n4
_atom_rho_multipole_radial_slater_zeta4
O(1) 6.07(2) 0 0.064(13) -0.017(11) -0.037(13) 0.012(15) -0.009(13) -0.005(12) -0.128(13) -0.001(13) 0.002(10) -0.020(9) 0.014(9) 0.035(9) -0.004(9) 0.026(8) -0.026(9) 0 0 0 0 0 0 0 0 0 0.997535 1.029888 1.029888 1.029888 1.029888 1.029888 2 4.466 2 4.466 2 4.466 3 4.466 4 4.466
C(4) 4.16(3) 0 0.046(15) -0.001(13) -0.013(12) -0.165(13) 0.008(12) -0.007(11) 0.035(13) 0.051(13) 0.018(13) 0.032(13) -0.004(12) -0.006(12) -0.002(12) 0.224(14) -0.050(14) 0 0 0 0 0 0 0 0 0 1.000151 0.974641 0.974641 0.974641 0.974641 0.974641 2 3.1762 2 3.1762 2 3.1762 3 3.1762 4 3.1762
C(2) 4.10(3) 0 0.068(14) 0.026(13) -0.026(12) -0.148(13) 0.000(11) -0.005(11) 0.038(13) 0.074(12) -0.005(13) 0.027(12) -0.007(12) 0.012(12) -0.008(12) 0.199(14) -0.089(13) 0 0 0 0 0 0 0 0 0 1.001536 0.983635 0.983635 0.983635 0.983635 0.983635 2 3.1762 2 3.1762 2 3.1762 3 3.1762 4 3.1762
C(5) 4.01(3) 0 -0.043(13) 0.037(15) -0.016(12) -0.152(13) 0.012(11) 0.004(12) -0.046(13) 0.005(13) 0.018(13) -0.004(12) 0.061(13) 0.010(13) -0.015(12) 0.206(14) -0.076(14) 0 0 0 0 0 0 0 0 0 1.001536 0.983635 0.983635 0.983635 0.983635 0.983635 2 3.1762 2 3.1762 2 3.1762 3 3.1762 4 3.1762
C(12) 4.09(3) 0 0.033(14) 0.014(13) 0.007(12) -0.151(13) -0.019(12) -0.003(11) 0.016(12) -0.005(12) 0.009(13) -0.006(13) 0.027(12) -0.032(12) -0.017(12) 0.234(13) -0.017(13) 0 0 0 0 0 0 0 0 0 1.000944 0.994807 0.994807 0.994807 0.994807 0.994807 2 3.1762 2 3.1762 2 3.1762 3 3.1762 4 3.1762
C(22) 4.02(4) 0 0.043(16) 0.035(17) 0.009(12) -0.177(14) 0.005(13) -0.006(12) 0.026(14) -0.021(15) -0.018(14) 0.005(13) -0.001(13) -0.011(13) 0.010(13) 0.237(15) 0.011(14) 0 0 0 0 0 0 0 0 0 0.999007 0.972228 0.972228 0.972228 0.972228 0.972228 2 3.1762 2 3.1762 2 3.1762 3 3.1762 4 3.1762
C(19) 4.08(4) 0 -0.002(15) 0.022(16) 0.020(12) -0.192(13) 0.000(12) -0.003(12) -0.005(13) -0.002(14) 0.008(13) 0.016(12) 0.021(13) -0.002(12) 0.011(13) 0.252(15) -0.005(13) 0 0 0 0 0 0 0 0 0 0.999322 0.980779 0.980779 0.980779 0.980779 0.980779 2 3.1762 2 3.1762 2 3.1762 3 3.1762 4 3.1762
C(24) 4.09(3) 0 0.004(14) -0.002(14) 0.006(12) -0.179(13) -0.010(12) 0.002(12) 0.006(13) -0.011(13) 0.023(13) 0.011(12) 0.025(12) -0.021(13) 0.008(12) 0.240(13) -0.016(13) 0 0 0 0 0 0 0 0 0 1.000944 0.994807 0.994807 0.994807 0.994807 0.994807 2 3.1762 2 3.1762 2 3.1762 3 3.1762 4 3.1762
C(18) 4.05(3) 0 0.020(13) 0.031(14) -0.001(12) -0.181(12) -0.001(11) -0.010(11) 0.004(13) -0.018(13) -0.017(12) 0.011(11) 0.010(12) -0.011(12) 0.001(12) 0.238(13) -0.013(13) 0 0 0 0 0 0 0 0 0 1.000944 0.994807 0.994807 0.994807 0.994807 0.994807 2 3.1762 2 3.1762 2 3.1762 3 3.1762 4 3.1762
C(23) 4.00(4) 0 0.031(16) 0.044(15) 0.007(12) -0.169(13) -0.009(12) 0.005(11) -0.004(13) -0.005(13) -0.017(13) 0.017(13) 0.015(12) -0.002(13) -0.031(12) 0.261(14) 0.017(13) 0 0 0 0 0 0 0 0 0 0.999322 0.980779 0.980779 0.980779 0.980779 0.980779 2 3.1762 2 3.1762 2 3.1762 3 3.1762 4 3.1762
C(8) 3.98(4) 0 0.036(16) 0.06(2) 0.004(13) -0.172(15) -0.004(13) -0.018(13) 0.018(15) -0.030(16) 0.007(15) 0.022(13) -0.007(14) -0.010(14) 0.005(14) 0.241(16) -0.001(15) 0 0 0 0 0 0 0 0 0 0.999007 0.972228 0.972228 0.972228 0.972228 0.972228 2 3.1762 2 3.1762 2 3.1762 3 3.1762 4 3.1762
C(6) 4.09(3) 0 0.013(14) 0.024(14) -0.015(12) -0.152(13) -0.018(11) 0.008(12) 0.028(13) -0.034(13) 0.016(13) -0.001(12) 0.026(12) -0.014(12) -0.022(12) 0.225(14) -0.008(14) 0 0 0 0 0 0 0 0 0 1.000944 0.994807 0.994807 0.994807 0.994807 0.994807 2 3.1762 2 3.1762 2 3.1762 3 3.1762 4 3.1762
C(3) 4.12(3) 0 -0.006(13) 0.048(15) 0.000(12) -0.170(13) 0.010(11) -0.002(11) -0.035(13) -0.031(13) -0.009(13) -0.023(12) 0.024(13) -0.001(12) 0.007(12) 0.243(14) -0.059(13) 0 0 0 0 0 0 0 0 0 1.000151 0.974641 0.974641 0.974641 0.974641 0.974641 2 3.1762 2 3.1762 2 3.1762 3 3.1762 4 3.1762
C(11) 4.14(4) 0 -0.006(16) -0.013(17) -0.003(13) -0.201(14) 0.007(13) 0.028(12) -0.026(14) 0.007(14) -0.016(14) 0.004(13) 0.018(13) -0.013(13) -0.024(13) 0.282(15) 0.021(14) 0 0 0 0 0 0 0 0 0 0.999322 0.980779 0.980779 0.980779 0.980779 0.980779 2 3.1762 2 3.1762 2 3.1762 3 3.1762 4 3.1762
C(25) 4.17(4) 0 0.001(16) 0.011(16) 0.021(13) -0.183(15) -0.025(13) 0.003(13) -0.009(14) 0.008(14) 0.007(14) 0.020(14) 0.038(13) -0.016(13) 0.004(13) 0.265(15) 0.010(13) 0 0 0 0 0 0 0 0 0 0.999322 0.980779 0.980779 0.980779 0.980779 0.980779 2 3.1762 2 3.1762 2 3.1762 3 3.1762 4 3.1762
C(1) 4.07(3) 0 0.054(15) -0.008(13) 0.024(12) -0.281(14) -0.002(12) -0.006(11) 0.083(14) -0.015(13) 0.004(14) 0.026(14) 0.006(13) -0.007(13) -0.009(13) 0.322(15) -0.021(14) 0 0 0 0 0 0 0 0 0 1.000818 0.962704 0.962704 0.962704 0.962704 0.962704 2 3.1762 2 3.1762 2 3.1762 3 3.1762 4 3.1762
C(13) 4.12(4) 0 0.037(15) 0.012(17) 0.000(13) -0.204(14) -0.018(12) -0.025(13) -0.004(13) 0.029(14) 0.040(14) 0.006(13) 0.030(14) -0.013(13) -0.009(13) 0.238(15) 0.011(13) 0 0 0 0 0 0 0 0 0 0.999322 0.980779 0.980779 0.980779 0.980779 0.980779 2 3.1762 2 3.1762 2 3.1762 3 3.1762 4 3.1762
C(20) 3.95(4) 0 0.057(17) 0.054(17) 0.016(13) -0.160(14) 0.007(13) 0.006(12) -0.014(15) -0.013(15) 0.021(14) 0.005(14) 0.010(13) 0.017(14) -0.001(13) 0.222(16) -0.018(15) 0 0 0 0 0 0 0 0 0 0.999007 0.972228 0.972228 0.972228 0.972228 0.972228 2 3.1762 2 3.1762 2 3.1762 3 3.1762 4 3.1762
C(17) 4.19(4) 0 -0.025(16) -0.037(17) 0.012(13) -0.207(14) -0.015(13) 0.036(13) 0.001(14) 0.026(14) -0.004(14) 0.050(13) 0.035(13) -0.016(14) -0.014(13) 0.267(15) -0.010(14) 0 0 0 0 0 0 0 0 0 0.999322 0.980779 0.980779 0.980779 0.980779 0.980779 2 3.1762 2 3.1762 2 3.1762 3 3.1762 4 3.1762
C(29) 4.15(4) 0 -0.012(15) -0.008(17) 0.020(13) -0.200(15) 0.003(13) 0.003(13) -0.004(14) -0.013(14) -0.002(14) 0.004(13) 0.024(14) -0.017(13) -0.026(13) 0.254(15) 0.006(13) 0 0 0 0 0 0 0 0 0 0.999322 0.980779 0.980779 0.980779 0.980779 0.980779 2 3.1762 2 3.1762 2 3.1762 3 3.1762 4 3.1762
C(7) 4.16(4) 0 -0.006(16) -0.001(16) 0.034(13) -0.188(14) -0.016(13) 0.006(12) -0.024(14) 0.027(15) -0.017(14) 0.017(13) 0.009(13) -0.030(13) -0.012(13) 0.230(15) -0.005(14) 0 0 0 0 0 0 0 0 0 0.999322 0.980779 0.980779 0.980779 0.980779 0.980779 2 3.1762 2 3.1762 2 3.1762 3 3.1762 4 3.1762
C(16) 4.08(5) 0 -0.10(2) 0.020(18) -0.014(14) -0.183(16) -0.004(16) -0.007(13) -0.037(17) -0.024(18) 0.005(16) 0.060(16) 0.036(14) -0.030(16) 0.000(15) 0.171(18) 0.027(17) 0 0 0 0 0 0 0 0 0 0.999007 0.972228 0.972228 0.972228 0.972228 0.972228 2 3.1762 2 3.1762 2 3.1762 3 3.1762 4 3.1762
C(21) 4.00(5) 0 0.072(16) 0.055(17) 0.032(12) -0.164(14) 0.018(12) -0.001(12) 0.041(14) -0.070(15) 0.008(13) 0.014(13) 0.015(13) 0.000(13) -0.021(13) 0.237(15) -0.021(14) 0 0 0 0 0 0 0 0 0 0.997343 1.005662 1.005662 1.005662 1.005662 1.005662 2 3.1762 2 3.1762 2 3.1762 3 3.1762 4 3.1762
C(10) 4.16(4) 0 -0.038(19) -0.037(16) 0.001(14) -0.215(16) 0.006(15) 0.005(12) -0.036(16) 0.025(16) 0.016(15) 0.014(15) 0.022(13) -0.016(14) -0.020(14) 0.278(17) 0.003(15) 0 0 0 0 0 0 0 0 0 0.999007 0.972228 0.972228 0.972228 0.972228 0.972228 2 3.1762 2 3.1762 2 3.1762 3 3.1762 4 3.1762
C(26) 4.18(4) 0 -0.026(16) -0.04(2) 0.003(15) -0.239(17) 0.002(14) -0.009(16) -0.016(15) 0.022(17) -0.003(16) 0.003(15) 0.045(16) 0.008(15) 0.021(15) 0.212(17) -0.011(15) 0 0 0 0 0 0 0 0 0 0.999007 0.972228 0.972228 0.972228 0.972228 0.972228 2 3.1762 2 3.1762 2 3.1762 3 3.1762 4 3.1762
C(9) 4.13(5) 0 -0.003(17) 0.022(19) 0.045(13) -0.186(15) -0.003(14) -0.007(13) 0.022(16) -0.038(16) -0.034(14) 0.002(13) 0.018(14) 0.010(14) -0.012(14) 0.244(17) -0.002(16) 0 0 0 0 0 0 0 0 0 0.997343 1.005662 1.005662 1.005662 1.005662 1.005662 2 3.1762 2 3.1762 2 3.1762 3 3.1762 4 3.1762
C(14) 4.22(4) 0 -0.022(17) 0.06(2) -0.029(14) -0.250(16) 0.013(14) 0.034(16) 0.037(17) 0.007(18) -0.007(16) 0.035(15) -0.003(16) 0.032(16) -0.002(16) 0.260(18) -0.082(16) 0 0 0 0 0 0 0 0 0 0.999007 0.972228 0.972228 0.972228 0.972228 0.972228 2 3.1762 2 3.1762 2 3.1762 3 3.1762 4 3.1762
C(28) 4.20(4) 0 0.01(2) -0.018(17) 0.024(15) -0.177(17) -0.029(17) 0.014(14) -0.040(16) -0.020(16) 0.016(16) 0.011(17) 0.030(15) -0.048(16) 0.009(15) 0.237(17) 0.024(15) 0 0 0 0 0 0 0 0 0 0.999007 0.972228 0.972228 0.972228 0.972228 0.972228 2 3.1762 2 3.1762 2 3.1762 3 3.1762 4 3.1762
C(27) 4.35(5) 0 0.035(19) -0.030(18) 0.027(15) -0.226(18) 0.002(17) 0.020(15) -0.002(17) -0.012(16) -0.022(17) 0.008(16) 0.029(15) -0.001(16) -0.027(16) 0.287(17) -0.031(16) 0 0 0 0 0 0 0 0 0 0.997343 1.005662 1.005662 1.005662 1.005662 1.005662 2 3.1762 2 3.1762 2 3.1762 3 3.1762 4 3.1762
C(15) 4.35(5) 0 -0.11(2) 0.052(19) -0.050(15) -0.217(18) -0.006(17) 0.006(14) -0.042(18) -0.011(18) 0.042(17) 0.056(17) 0.001(15) -0.017(16) 0.035(17) 0.327(19) 0.060(18) 0 0 0 0 0 0 0 0 0 0.997343 1.005662 1.005662 1.005662 1.005662 1.005662 2 3.1762 2 3.1762 2 3.1762 3 3.1762 4 3.1762
H(19) 0.88(2) 0 0 0 0.137(16) 0.04(2) 0 0 0 0 0 0 0 0 0 0 0 0 0 0 0 0 0 0 0 0 1.2 1.2 1.2 1.2 1.2 1.2 0 2 1 2 2 2 3 2 4 2
H(23) 0.95(2) 0 0 0 0.168(18) 0.03(2) 0 0 0 0 0 0 0 0 0 0 0 0 0 0 0 0 0 0 0 0 1.2 1.2 1.2 1.2 1.2 1.2 0 2 1 2 2 2 3 2 4 2
H(13) 0.82(2) 0 0 0 0.115(17) 0.02(2) 0 0 0 0 0 0 0 0 0 0 0 0 0 0 0 0 0 0 0 0 1.2 1.2 1.2 1.2 1.2 1.2 0 2 1 2 2 2 3 2 4 2
H(22) 0.95(2) 0 0 0 0.178(18) 0.03(2) 0 0 0 0 0 0 0 0 0 0 0 0 0 0 0 0 0 0 0 0 1.2 1.2 1.2 1.2 1.2 1.2 0 2 1 2 2 2 3 2 4 2
H(20) 0.94(2) 0 0 0 0.203(19) 0.07(2) 0 0 0 0 0 0 0 0 0 0 0 0 0 0 0 0 0 0 0 0 1.2 1.2 1.2 1.2 1.2 1.2 0 2 1 2 2 2 3 2 4 2
H(8) 0.94(2) 0 0 0 0.20(2) 0.04(2) 0 0 0 0 0 0 0 0 0 0 0 0 0 0 0 0 0 0 0 0 1.2 1.2 1.2 1.2 1.2 1.2 0 2 1 2 2 2 3 2 4 2
H(25) 0.78(2) 0 0 0 0.103(16) -0.01(2) 0 0 0 0 0 0 0 0 0 0 0 0 0 0 0 0 0 0 0 0 1.2 1.2 1.2 1.2 1.2 1.2 0 2 1 2 2 2 3 2 4 2
H(9) 0.89(2) 0 0 0 0.117(19) -0.02(2) 0 0 0 0 0 0 0 0 0 0 0 0 0 0 0 0 0 0 0 0 1.2 1.2 1.2 1.2 1.2 1.2 0 2 1 2 2 2 3 2 4 2
H(29) 0.80(2) 0 0 0 0.117(17) -0.01(2) 0 0 0 0 0 0 0 0 0 0 0 0 0 0 0 0 0 0 0 0 1.2 1.2 1.2 1.2 1.2 1.2 0 2 1 2 2 2 3 2 4 2
H(21) 1.03(2) 0 0 0 0.23(2) 0.06(3) 0 0 0 0 0 0 0 0 0 0 0 0 0 0 0 0 0 0 0 0 1.2 1.2 1.2 1.2 1.2 1.2 0 2 1 2 2 2 3 2 4 2
H(17) 0.79(2) 0 0 0 0.077(17) -0.02(2) 0 0 0 0 0 0 0 0 0 0 0 0 0 0 0 0 0 0 0 0 1.2 1.2 1.2 1.2 1.2 1.2 0 2 1 2 2 2 3 2 4 2
H(11) 0.83(2) 0 0 0 0.083(18) -0.04(2) 0 0 0 0 0 0 0 0 0 0 0 0 0 0 0 0 0 0 0 0 1.2 1.2 1.2 1.2 1.2 1.2 0 2 1 2 2 2 3 2 4 2
H(10) 0.73(2) 0 0 0 0.047(15) -0.069(19) 0 0 0 0 0 0 0 0 0 0 0 0 0 0 0 0 0 0 0 0 1.2 1.2 1.2 1.2 1.2 1.2 0 2 1 2 2 2 3 2 4 2
H(7) 0.82(2) 0 0 0 0.116(15) 0.024(19) 0 0 0 0 0 0 0 0 0 0 0 0 0 0 0 0 0 0 0 0 1.2 1.2 1.2 1.2 1.2 1.2 0 2 1 2 2 2 3 2 4 2
H(14) 0.76(2) 0 0 0 0.113(16) -0.06(2) 0 0 0 0 0 0 0 0 0 0 0 0 0 0 0 0 0 0 0 0 1.2 1.2 1.2 1.2 1.2 1.2 0 2 1 2 2 2 3 2 4 2
H(28) 0.75(2) 0 0 0 0.085(16) -0.07(2) 0 0 0 0 0 0 0 0 0 0 0 0 0 0 0 0 0 0 0 0 1.2 1.2 1.2 1.2 1.2 1.2 0 2 1 2 2 2 3 2 4 2
H(26) 0.74(2) 0 0 0 0.069(16) -0.06(2) 0 0 0 0 0 0 0 0 0 0 0 0 0 0 0 0 0 0 0 0 1.2 1.2 1.2 1.2 1.2 1.2 0 2 1 2 2 2 3 2 4 2
H(16) 0.80(2) 0 0 0 0.113(18) -0.03(2) 0 0 0 0 0 0 0 0 0 0 0 0 0 0 0 0 0 0 0 0 1.2 1.2 1.2 1.2 1.2 1.2 0 2 1 2 2 2 3 2 4 2
H(15) 0.67(2) 0 0 0 0.066(16) -0.12(2) 0 0 0 0 0 0 0 0 0 0 0 0 0 0 0 0 0 0 0 0 1.2 1.2 1.2 1.2 1.2 1.2 0 2 1 2 2 2 3 2 4 2
H(27) 0.618(18) 0 0 0 0.073(14) -0.075(18) 0 0 0 0 0 0 0 0 0 0 0 0 0 0 0 0 0 0 0 0 1.2 1.2 1.2 1.2 1.2 1.2 0 2 1 2 2 2 3 2 4 2

loop_
_atom_site_aniso_label
_atom_site_aniso_U_11
_atom_site_aniso_U_22
_atom_site_aniso_U_33
_atom_site_aniso_U_23
_atom_site_aniso_U_13
_atom_site_aniso_U_12
O(1) 0.01552(16) 0.0369(2) 0.01041(17) 0.00254(17) 0.00702(14) 0.00309(17)
C(4) 0.01049(10) 0.01490(12) 0.00911(12) 0.00128(10) 0.00408(9) 0.00088(9)
C(2) 0.01014(10) 0.01606(12) 0.00939(12) 0.00056(10) 0.00399(9) 0.00072(9)
C(5) 0.01082(11) 0.01681(13) 0.00854(12) 0.00154(10) 0.00326(9) 0.00021(9)
C(12) 0.01056(10) 0.01493(12) 0.01062(13) 0.00034(10) 0.00455(9) -0.00005(9)
C(22) 0.01678(13) 0.01820(14) 0.00933(14) 0.00161(11) 0.00339(11) 0.00207(11)
C(19) 0.01331(11) 0.01568(13) 0.01133(14) -0.00138(11) 0.00548(10) 0.00193(10)
C(24) 0.01055(11) 0.01517(12) 0.01123(13) 0.00056(11) 0.00402(10) 0.00042(10)
C(18) 0.01148(10) 0.01307(12) 0.00838(12) 0.00004(9) 0.00399(9) 0.00123(9)
C(23) 0.01471(12) 0.01438(12) 0.00928(13) 0.00061(10) 0.00420(10) 0.00294(10)
C(8) 0.02074(16) 0.02157(16) 0.00996(15) 0.00275(12) 0.00269(12) 0.00488(13)
C(6) 0.01241(11) 0.01491(12) 0.00911(12) 0.00117(10) 0.00276(10) 0.00068(10)
C(3) 0.01060(10) 0.01436(12) 0.00854(12) 0.00063(9) 0.00393(9) 0.00128(9)
C(11) 0.01209(12) 0.02059(15) 0.01236(15) -0.00045(12) 0.00300(11) -0.00032(11)
C(25) 0.01341(13) 0.01819(14) 0.01675(16) -0.00330(12) 0.00308(12) -0.00100(11)
C(1) 0.01186(11) 0.01815(13) 0.00884(12) 0.00125(10) 0.00463(10) 0.00081(10)
C(13) 0.01301(12) 0.01800(15) 0.01840(17) 0.00021(13) 0.00518(12) 0.00286(11)
C(20) 0.01576(13) 0.02090(15) 0.01142(14) -0.00364(12) 0.00661(11) 0.00024(12)
C(17) 0.01645(14) 0.01998(15) 0.01296(15) 0.00164(12) 0.00587(12) -0.00405(12)
C(29) 0.01328(13) 0.02503(16) 0.01388(15) 0.00018(13) 0.00657(12) 0.00280(12)
C(7) 0.01633(13) 0.01760(14) 0.01024(14) 0.00296(11) 0.00359(11) 0.00095(11)
C(16) 0.01781(16) 0.0385(2) 0.01585(18) -0.00032(17) 0.00823(14) -0.01064(16)
C(21) 0.01697(14) 0.02199(16) 0.00937(14) -0.00102(12) 0.00515(11) -0.00074(12)
C(10) 0.01218(13) 0.02628(18) 0.01485(17) -0.00256(14) 0.00093(12) 0.00173(12)
C(26) 0.01397(15) 0.02638(19) 0.0229(2) -0.00365(16) 0.00152(14) -0.00408(13)
C(9) 0.01706(15) 0.02528(18) 0.01186(16) -0.00062(14) -0.00035(12) 0.00607(14)
C(14) 0.01290(14) 0.0346(2) 0.0234(2) -0.00526(18) 0.00616(14) 0.00536(15)
C(28) 0.01314(14) 0.0381(2) 0.0208(2) 0.00236(18) 0.00862(14) 0.00456(15)
C(27) 0.01107(14) 0.0373(2) 0.0255(2) 0.0016(2) 0.00471(14) -0.00141(15)
C(15) 0.01317(15) 0.0506(3) 0.0210(2) -0.0059(2) 0.00930(15) -0.00389(18)
H(19) 0.029286 0.032348 0.024901 0.001536 0.007309 0.010958
H(23) 0.034405 0.02759 0.022224 -0.002258 0.01075 0.008221
H(13) 0.030367 0.029439 0.034077 0.005516 0.013152 0.004392
H(22) 0.03987 0.030604 0.022314 0.005735 0.00569 0.010536
H(20) 0.038252 0.045132 0.024977 -0.006612 0.0144 0.01096
H(8) 0.040016 0.051483 0.020039 0.009173 0.010577 0.002476
H(25) 0.024539 0.033339 0.029685 -0.006531 0.010638 0.001159
H(9) 0.032941 0.050978 0.019012 -0.000649 -0.002145 0.002643
H(29) 0.026788 0.048505 0.023287 -0.007684 0.00747 0.002793
H(21) 0.043939 0.046718 0.015094 0.000895 0.009164 0.006705
H(17) 0.030364 0.030132 0.033626 0.006613 0.013863 0.001535
H(11) 0.027766 0.040101 0.022488 0.00312 0.009318 -0.004894
H(10) 0.023496 0.046389 0.031195 -0.002337 0.003452 -0.007008
H(7) 0.025979 0.043381 0.026598 0.005959 0.009486 -0.003938
H(14) 0.028628 0.04869 0.041437 -0.000763 0.012283 0.014997
H(28) 0.02634 0.069589 0.035934 -0.007442 0.015683 0.009426
H(26) 0.024925 0.045667 0.031996 -0.009422 0.003037 -0.00538
H(16) 0.035631 0.05429 0.039596 0.008514 0.021249 -0.009378
H(15) 0.025385 0.074445 0.044627 -0.001205 0.022225 0.001921
H(27) 0.016318 0.068877 0.042068 -0.005415 0.006668 0.000365

loop_
_atom_site_label
_atom_site_fract_x
_atom_site_fract_y
_atom_site_fract_z
_atom_site_U_iso_or_equiv
_atom_site_occupancy
_atom_site_symmetry_multiplicity
O(1) 0.44912(2) 0.26910(8) 0.55924(3) 0.02 1 8
C(4) 0.535046(14) 0.24151(4) 0.460466(18) 0.011 1 8
C(2) 0.433426(14) 0.25561(4) 0.441768(18) 0.012 1 8
C(5) 0.533025(14) 0.23928(4) 0.522830(18) 0.012 1 8
C(12) 0.588009(14) 0.23222(4) 0.441880(18) 0.012 1 8
C(22) 0.404609(16) 0.40210(5) 0.23399(2) 0.015 1 8
C(19) 0.487186(15) 0.17051(4) 0.30421(2) 0.013 1 8
C(24) 0.368788(14) 0.25023(4) 0.415678(18) 0.012 1 8
C(18) 0.460275(14) 0.27070(4) 0.338157(18) 0.011 1 8
C(23) 0.419326(15) 0.38820(4) 0.302266(19) 0.013 1 8
C(8) 0.61163(2) 0.18948(5) 0.70710(2) 0.018 1 8
C(6) 0.579974(15) 0.23967(4) 0.588159(18) 0.012 1 8
C(3) 0.473186(13) 0.25541(4) 0.409943(17) 0.011 1 8
C(11) 0.636004(16) 0.30446(5) 0.59767(2) 0.015 1 8
C(25) 0.338363(17) 0.16409(5) 0.35734(2) 0.017 1 8
C(1) 0.468755(14) 0.25435(4) 0.514721(18) 0.013 1 8
C(13) 0.625152(16) 0.09587(5) 0.46067(2) 0.017 1 8
C(20) 0.471614(17) 0.18293(5) 0.23552(2) 0.016 1 8
C(17) 0.602031(17) 0.35785(5) 0.40599(2) 0.016 1 8
C(29) 0.335908(17) 0.32799(5) 0.44937(2) 0.017 1 8
C(7) 0.568700(17) 0.18183(5) 0.64400(2) 0.015 1 8
C(16) 0.65324(2) 0.34827(8) 0.39039(2) 0.023 1 8
C(21) 0.430025(18) 0.29824(5) 0.20015(2) 0.016 1 8
C(10) 0.678537(17) 0.31365(6) 0.66078(2) 0.019 1 8
C(26) 0.277181(19) 0.15959(6) 0.33246(3) 0.022 1 8
C(9) 0.66667(2) 0.25645(6) 0.71584(2) 0.02 1 8
C(14) 0.675293(19) 0.08510(7) 0.44365(3) 0.024 1 8
C(28) 0.274571(19) 0.32508(7) 0.42379(3) 0.023 1 8
C(27) 0.244860(19) 0.24204(8) 0.36523(3) 0.025 1 8
C(15) 0.68990(2) 0.21168(10) 0.40907(3) 0.027 1 8
H(19) 0.519254 0.080622 0.331559 0.029 1 8
H(23) 0.401014 0.468927 0.329869 0.028 1 8
H(13) 0.613899 -0.00402 0.487025 0.031 1 8
H(22) 0.375133 0.49728 0.20658 0.032 1 8
H(20) 0.491818 0.104283 0.20915 0.035 1 8
H(8) 0.601217 0.145548 0.74915 0.037 1 8
H(25) 0.363201 0.101245 0.33147 0.029 1 8
H(9) 0.698759 0.268244 0.765388 0.037 1 8
H(29) 0.358818 0.391208 0.495455 0.033 1 8
H(21) 0.418248 0.308703 0.146918 0.036 1 8
H(17) 0.574066 0.464748 0.392132 0.031 1 8
H(11) 0.645692 0.352775 0.555791 0.03 1 8
H(10) 0.720381 0.371508 0.667342 0.035 1 8
H(7) 0.525863 0.131566 0.638081 0.032 1 8
H(14) 0.702614 -0.022911 0.458112 0.04 1 8
H(28) 0.250097 0.387051 0.450377 0.043 1 8
H(26) 0.253689 0.094395 0.287042 0.036 1 8
H(16) 0.664062 0.448374 0.36393 0.041 1 8
H(15) 0.728749 0.205307 0.395366 0.046 1 8
H(27) 0.197242 0.238257 0.344865 0.043 1 8

loop_
_atom_type_symbol
_atom_type_description
_atom_type_scat_dispersion_real
_atom_type_scat_dispersion_imag
_atom_type_scat_source
C C 0.0033 0.0016 'International Tables Vol C Tables 4.2.6.8 and 6.1.1.4'
H H 0.0000 0.0000 'International Tables Vol C Tables 4.2.6.8 and 6.1.1.4'
O O 0.0106 0.0060 'International Tables Vol C Tables 4.2.6.8 and 6.1.1.4'

loop_
_geom_angle_atom_site_label_1
_geom_angle_atom_site_label_2
_geom_angle_atom_site_label_3
_geom_angle
_geom_angle_site_symmetry_1
_geom_angle_site_symmetry_2
_geom_angle_site_symmetry_3
_geom_angle_publ_flag
C(5) C(4) C(12) 127.06(3) 1_555 1_555 1_555 yes
C(5) C(4) C(3) 109.89(3) 1_555 1_555 1_555 yes
C(12) C(4) C(3) 123.06(3) 1_555 1_555 1_555 yes
C(24) C(2) C(3) 130.92(3) 1_555 1_555 1_555 yes
C(24) C(2) C(1) 122.75(3) 1_555 1_555 1_555 yes
C(3) C(2) C(1) 106.28(3) 1_555 1_555 1_555 yes
C(4) C(5) C(6) 131.44(3) 1_555 1_555 1_555 yes
C(4) C(5) C(1) 106.07(3) 1_555 1_555 1_555 yes
C(6) C(5) C(1) 122.22(3) 1_555 1_555 1_555 yes
C(4) C(12) C(13) 119.68(3) 1_555 1_555 1_555 yes
C(4) C(12) C(17) 121.02(3) 1_555 1_555 1_555 yes
C(13) C(12) C(17) 119.29(3) 1_555 1_555 1_555 yes
C(23) C(22) C(21) 120.34(4) 1_555 1_555 1_555 yes
C(23) C(22) H(22) 120.76(4) 1_555 1_555 1_555 yes
C(21) C(22) H(22) 118.83(4) 1_555 1_555 1_555 yes
C(18) C(19) C(20) 120.44(3) 1_555 1_555 1_555 yes
C(18) C(19) H(19) 119.40(4) 1_555 1_555 1_555 yes
C(20) C(19) H(19) 120.13(3) 1_555 1_555 1_555 yes
C(2) C(24) C(25) 120.90(3) 1_555 1_555 1_555 yes
C(2) C(24) C(29) 120.77(3) 1_555 1_555 1_555 yes
C(25) C(24) C(29) 118.32(3) 1_555 1_555 1_555 yes
C(19) C(18) C(23) 118.85(3) 1_555 1_555 1_555 yes
C(19) C(18) C(3) 122.07(3) 1_555 1_555 1_555 yes
C(23) C(18) C(3) 119.08(3) 1_555 1_555 1_555 yes
C(22) C(23) C(18) 120.54(3) 1_555 1_555 1_555 yes
C(22) C(23) H(23) 121.84(3) 1_555 1_555 1_555 yes
C(18) C(23) H(23) 117.60(3) 1_555 1_555 1_555 yes
C(7) C(8) C(9) 120.16(4) 1_555 1_555 1_555 yes
C(7) C(8) H(8) 119.13(4) 1_555 1_555 1_555 yes
C(9) C(8) H(8) 120.69(4) 1_555 1_555 1_555 yes
C(5) C(6) C(11) 121.78(3) 1_555 1_555 1_555 yes
C(5) C(6) C(7) 120.08(3) 1_555 1_555 1_555 yes
C(11) C(6) C(7) 118.06(3) 1_555 1_555 1_555 yes
C(4) C(3) C(2) 109.58(3) 1_555 1_555 1_555 yes
C(4) C(3) C(18) 123.56(3) 1_555 1_555 1_555 yes
C(2) C(3) C(18) 126.84(3) 1_555 1_555 1_555 yes
C(6) C(11) C(10) 120.75(4) 1_555 1_555 1_555 yes
C(6) C(11) H(11) 119.81(4) 1_555 1_555 1_555 yes
C(10) C(11) H(11) 119.38(4) 1_555 1_555 1_555 yes
C(24) C(25) C(26) 120.92(4) 1_555 1_555 1_555 yes
C(24) C(25) H(25) 119.09(3) 1_555 1_555 1_555 yes
C(26) C(25) H(25) 119.99(4) 1_555 1_555 1_555 yes
O(1) C(1) C(2) 125.85(4) 1_555 1_555 1_555 yes
O(1) C(1) C(5) 126.11(4) 1_555 1_555 1_555 yes
C(2) C(1) C(5) 107.99(3) 1_555 1_555 1_555 yes
C(12) C(13) C(14) 120.48(4) 1_555 1_555 1_555 yes
C(12) C(13) H(13) 119.87(4) 1_555 1_555 1_555 yes
C(14) C(13) H(13) 119.61(4) 1_555 1_555 1_555 yes
C(19) C(20) C(21) 120.19(4) 1_555 1_555 1_555 yes
C(19) C(20) H(20) 120.53(4) 1_555 1_555 1_555 yes
C(21) C(20) H(20) 119.29(4) 1_555 1_555 1_555 yes
C(12) C(17) C(16) 120.00(4) 1_555 1_555 1_555 yes
C(12) C(17) H(17) 119.79(4) 1_555 1_555 1_555 yes
C(16) C(17) H(17) 120.17(4) 1_555 1_555 1_555 yes
C(24) C(29) C(28) 120.56(4) 1_555 1_555 1_555 yes
C(24) C(29) H(29) 119.18(3) 1_555 1_555 1_555 yes
C(28) C(29) H(29) 120.26(4) 1_555 1_555 1_555 yes
C(8) C(7) C(6) 121.07(4) 1_555 1_555 1_555 yes
C(8) C(7) H(7) 119.36(4) 1_555 1_555 1_555 yes
C(6) C(7) H(7) 119.57(3) 1_555 1_555 1_555 yes
C(17) C(16) C(15) 120.33(5) 1_555 1_555 1_555 yes
C(17) C(16) H(16) 118.93(6) 1_555 1_555 1_555 yes
C(15) C(16) H(16) 120.73(5) 1_555 1_555 1_555 yes
C(22) C(21) C(20) 119.58(4) 1_555 1_555 1_555 yes
C(22) C(21) H(21) 120.20(4) 1_555 1_555 1_555 yes
C(20) C(21) H(21) 120.20(4) 1_555 1_555 1_555 yes
C(11) C(10) C(9) 120.59(4) 1_555 1_555 1_555 yes
C(11) C(10) H(10) 119.44(5) 1_555 1_555 1_555 yes
C(9) C(10) H(10) 119.89(4) 1_555 1_555 1_555 yes
C(25) C(26) C(27) 120.25(5) 1_555 1_555 1_555 yes
C(25) C(26) H(26) 120.89(5) 1_555 1_555 1_555 yes
C(27) C(26) H(26) 118.84(4) 1_555 1_555 1_555 yes
C(8) C(9) C(10) 119.35(4) 1_555 1_555 1_555 yes
C(8) C(9) H(9) 119.49(5) 1_555 1_555 1_555 yes
C(10) C(9) H(9) 121.10(5) 1_555 1_555 1_555 yes
C(13) C(14) C(15) 120.22(5) 1_555 1_555 1_555 yes
C(13) C(14) H(14) 118.65(6) 1_555 1_555 1_555 yes
C(15) C(14) H(14) 121.13(5) 1_555 1_555 1_555 yes
C(29) C(28) C(27) 120.60(5) 1_555 1_555 1_555 yes
C(29) C(28) H(28) 119.28(5) 1_555 1_555 1_555 yes
C(27) C(28) H(28) 120.12(4) 1_555 1_555 1_555 yes
C(26) C(27) C(28) 119.30(4) 1_555 1_555 1_555 yes
C(26) C(27) H(27) 119.25(6) 1_555 1_555 1_555 yes
C(28) C(27) H(27) 121.45(6) 1_555 1_555 1_555 yes
C(16) C(15) C(14) 119.64(4) 1_555 1_555 1_555 yes
C(16) C(15) H(15) 119.13(7) 1_555 1_555 1_555 yes
C(14) C(15) H(15) 121.22(7) 1_555 1_555 1_555 yes

loop_
_geom_bond_atom_site_label_1
_geom_bond_atom_site_label_2
_geom_bond_distance
_geom_bond_site_symmetry_1
_geom_bond_site_symmetry_2
_geom_bond_publ_flag
O(1) C(1) 1.2163(6) 1_555 1_555 yes
C(4) C(5) 1.3607(5) 1_555 1_555 yes
C(4) C(12) 1.4749(5) 1_555 1_555 yes
C(4) C(3) 1.5179(4) 1_555 1_555 yes
C(2) C(24) 1.4690(4) 1_555 1_555 yes
C(2) C(3) 1.3644(5) 1_555 1_555 yes
C(2) C(1) 1.5030(5) 1_555 1_555 yes
C(5) C(6) 1.4675(5) 1_555 1_555 yes
C(5) C(1) 1.5114(4) 1_555 1_555 yes
C(12) C(13) 1.4023(5) 1_555 1_555 yes
C(12) C(17) 1.3982(5) 1_555 1_555 yes
C(22) C(23) 1.3906(5) 1_555 1_555 yes
C(22) C(21) 1.3959(6) 1_555 1_555 yes
C(22) H(22) 1.0823(4) 1_555 1_555 yes
C(19) C(18) 1.4025(5) 1_555 1_555 yes
C(19) C(20) 1.3961(5) 1_555 1_555 yes
C(19) H(19) 1.0829(4) 1_555 1_555 yes
C(24) C(25) 1.4038(5) 1_555 1_555 yes
C(24) C(29) 1.4044(5) 1_555 1_555 yes
C(18) C(23) 1.4042(5) 1_555 1_555 yes
C(18) C(3) 1.4709(5) 1_555 1_555 yes
C(23) H(23) 1.0826(4) 1_555 1_555 yes
C(8) C(7) 1.3939(6) 1_555 1_555 yes
C(8) C(9) 1.3937(7) 1_555 1_555 yes
C(8) H(8) 1.0829(5) 1_555 1_555 yes
C(6) C(11) 1.4053(5) 1_555 1_555 yes
C(6) C(7) 1.4052(5) 1_555 1_555 yes
C(11) C(10) 1.3908(6) 1_555 1_555 yes
C(11) H(11) 1.0830(4) 1_555 1_555 yes
C(25) C(26) 1.3904(5) 1_555 1_555 yes
C(25) H(25) 1.0830(4) 1_555 1_555 yes
C(13) C(14) 1.3901(6) 1_555 1_555 yes
C(13) H(13) 1.0835(5) 1_555 1_555 yes
C(20) C(21) 1.3968(6) 1_555 1_555 yes
C(20) H(20) 1.0825(4) 1_555 1_555 yes
C(17) C(16) 1.3976(6) 1_555 1_555 yes
C(17) H(17) 1.0833(4) 1_555 1_555 yes
C(29) C(28) 1.3939(6) 1_555 1_555 yes
C(29) H(29) 1.0840(5) 1_555 1_555 yes
C(7) H(7) 1.0826(4) 1_555 1_555 yes
C(16) C(15) 1.3973(9) 1_555 1_555 yes
C(16) H(16) 1.0817(5) 1_555 1_555 yes
C(21) H(21) 1.0831(4) 1_555 1_555 yes
C(10) C(9) 1.3951(7) 1_555 1_555 yes
C(10) H(10) 1.0834(4) 1_555 1_555 yes
C(26) C(27) 1.3983(8) 1_555 1_555 yes
C(26) H(26) 1.0843(5) 1_555 1_555 yes
C(9) H(9) 1.0825(4) 1_555 1_555 yes
C(14) C(15) 1.3924(9) 1_555 1_555 yes
C(14) H(14) 1.0834(5) 1_555 1_555 yes
C(28) C(27) 1.3910(8) 1_555 1_555 yes
C(28) H(28) 1.0841(5) 1_555 1_555 yes
C(27) H(27) 1.0827(4) 1_555 1_555 yes
C(15) H(15) 1.0826(5) 1_555 1_555 yes

loop_
_geom_torsion_atom_site_label_1
_geom_torsion_atom_site_label_2
_geom_torsion_atom_site_label_3
_geom_torsion_atom_site_label_4
_geom_torsion
_geom_torsion_site_symmetry_1
_geom_torsion_site_symmetry_2
_geom_torsion_site_symmetry_3
_geom_torsion_site_symmetry_4
_geom_torsion_publ_flag
C(12) C(4) C(5) C(6) 5.13(3) 1_555 1_555 1_555 1_555 yes
C(12) C(4) C(5) C(1) 179.19(5) 1_555 1_555 1_555 1_555 yes
C(5) C(4) C(12) C(13) 59.46(4) 1_555 1_555 1_555 1_555 yes
C(5) C(4) C(12) C(17) -120.24(5) 1_555 1_555 1_555 1_555 yes
C(5) C(4) C(3) C(2) -2.20(3) 1_555 1_555 1_555 1_555 yes
C(5) C(4) C(3) C(18) 176.25(5) 1_555 1_555 1_555 1_555 yes
C(3) C(4) C(5) C(6) -174.86(5) 1_555 1_555 1_555 1_555 yes
C(3) C(4) C(5) C(1) -0.80(3) 1_555 1_555 1_555 1_555 yes
C(12) C(4) C(3) C(2) 177.81(4) 1_555 1_555 1_555 1_555 yes
C(12) C(4) C(3) C(18) -3.74(3) 1_555 1_555 1_555 1_555 yes
C(3) C(4) C(12) C(13) -120.55(5) 1_555 1_555 1_555 1_555 yes
C(3) C(4) C(12) C(17) 59.75(4) 1_555 1_555 1_555 1_555 yes
C(24) C(2) C(3) C(4) -173.12(5) 1_555 1_555 1_555 1_555 yes
C(24) C(2) C(3) C(18) 8.50(3) 1_555 1_555 1_555 1_555 yes
C(3) C(2) C(24) C(25) 33.02(4) 1_555 1_555 1_555 1_555 yes
C(3) C(2) C(24) C(29) -148.50(6) 1_555 1_555 1_555 1_555 yes
C(24) C(2) C(1) O(1) -9.62(5) 1_555 1_555 1_555 1_555 yes
C(24) C(2) C(1) C(5) 172.90(4) 1_555 1_555 1_555 1_555 yes
C(1) C(2) C(24) C(25) -143.82(5) 1_555 1_555 1_555 1_555 yes
C(1) C(2) C(24) C(29) 34.66(4) 1_555 1_555 1_555 1_555 yes
C(3) C(2) C(1) O(1) 172.87(6) 1_555 1_555 1_555 1_555 yes
C(1) C(2) C(3) C(4) 4.11(3) 1_555 1_555 1_555 1_555 yes
C(3) C(2) C(1) C(5) -4.61(3) 1_555 1_555 1_555 1_555 yes
C(1) C(2) C(3) C(18) -174.27(5) 1_555 1_555 1_555 1_555 yes
C(4) C(5) C(6) C(11) 25.14(4) 1_555 1_555 1_555 1_555 yes
C(4) C(5) C(6) C(7) -158.13(6) 1_555 1_555 1_555 1_555 yes
C(4) C(5) C(1) O(1) -174.20(6) 1_555 1_555 1_555 1_555 yes
C(4) C(5) C(1) C(2) 3.26(3) 1_555 1_555 1_555 1_555 yes
C(6) C(5) C(1) O(1) 0.53(5) 1_555 1_555 1_555 1_555 yes
C(6) C(5) C(1) C(2) 178.00(4) 1_555 1_555 1_555 1_555 yes
C(1) C(5) C(6) C(11) -148.10(5) 1_555 1_555 1_555 1_555 yes
C(1) C(5) C(6) C(7) 28.62(3) 1_555 1_555 1_555 1_555 yes
C(4) C(12) C(13) C(14) -179.93(6) 1_555 1_555 1_555 1_555 yes
C(4) C(12) C(13) H(13) 2.39(3) 1_555 1_555 1_555 1_555 yes
C(4) C(12) C(17) C(16) 178.38(6) 1_555 1_555 1_555 1_555 yes
C(4) C(12) C(17) H(17) 0.93(3) 1_555 1_555 1_555 1_555 yes
C(13) C(12) C(17) C(16) -1.32(4) 1_555 1_555 1_555 1_555 yes
C(17) C(12) C(13) C(14) -0.23(4) 1_555 1_555 1_555 1_555 yes
C(17) C(12) C(13) H(13) -177.91(6) 1_555 1_555 1_555 1_555 yes
C(13) C(12) C(17) H(17) -178.76(6) 1_555 1_555 1_555 1_555 yes
C(21) C(22) C(23) C(18) 0.57(4) 1_555 1_555 1_555 1_555 yes
C(23) C(22) C(21) C(20) -1.73(4) 1_555 1_555 1_555 1_555 yes
C(21) C(22) C(23) H(23) 178.60(6) 1_555 1_555 1_555 1_555 yes
C(23) C(22) C(21) H(21) 179.54(6) 1_555 1_555 1_555 1_555 yes
H(22) C(22) C(23) C(18) -176.20(6) 1_555 1_555 1_555 1_555 yes
H(22) C(22) C(23) H(23) 1.83(3) 1_555 1_555 1_555 1_555 yes
H(22) C(22) C(21) C(20) 175.10(6) 1_555 1_555 1_555 1_555 yes
H(22) C(22) C(21) H(21) -3.62(4) 1_555 1_555 1_555 1_555 yes
C(20) C(19) C(18) C(23) -2.67(3) 1_555 1_555 1_555 1_555 yes
C(20) C(19) C(18) C(3) 176.72(5) 1_555 1_555 1_555 1_555 yes
C(18) C(19) C(20) C(21) 1.54(4) 1_555 1_555 1_555 1_555 yes
C(18) C(19) C(20) H(20) -178.97(6) 1_555 1_555 1_555 1_555 yes
H(19) C(19) C(18) C(23) 179.19(5) 1_555 1_555 1_555 1_555 yes
H(19) C(19) C(18) C(3) -1.41(3) 1_555 1_555 1_555 1_555 yes
H(19) C(19) C(20) C(21) 179.66(6) 1_555 1_555 1_555 1_555 yes
H(19) C(19) C(20) H(20) -0.85(3) 1_555 1_555 1_555 1_555 yes
C(2) C(24) C(25) C(26) -179.69(6) 1_555 1_555 1_555 1_555 yes
C(2) C(24) C(25) H(25) -0.11(3) 1_555 1_555 1_555 1_555 yes
C(2) C(24) C(29) C(28) 178.82(6) 1_555 1_555 1_555 1_555 yes
C(2) C(24) C(29) H(29) -0.76(3) 1_555 1_555 1_555 1_555 yes
C(29) C(24) C(25) C(26) 1.79(4) 1_555 1_555 1_555 1_555 yes
C(25) C(24) C(29) C(28) -2.67(4) 1_555 1_555 1_555 1_555 yes
C(29) C(24) C(25) H(25) -178.62(6) 1_555 1_555 1_555 1_555 yes
C(25) C(24) C(29) H(29) 177.75(6) 1_555 1_555 1_555 1_555 yes
C(19) C(18) C(23) C(22) 1.63(3) 1_555 1_555 1_555 1_555 yes
C(19) C(18) C(23) H(23) -176.49(5) 1_555 1_555 1_555 1_555 yes
C(19) C(18) C(3) C(4) 46.35(4) 1_555 1_555 1_555 1_555 yes
C(19) C(18) C(3) C(2) -135.48(5) 1_555 1_555 1_555 1_555 yes
C(23) C(18) C(3) C(4) -134.25(5) 1_555 1_555 1_555 1_555 yes
C(23) C(18) C(3) C(2) 43.92(4) 1_555 1_555 1_555 1_555 yes
C(3) C(18) C(23) C(22) -177.79(5) 1_555 1_555 1_555 1_555 yes
C(3) C(18) C(23) H(23) 4.10(3) 1_555 1_555 1_555 1_555 yes
C(9) C(8) C(7) C(6) 0.54(4) 1_555 1_555 1_555 1_555 yes
C(7) C(8) C(9) C(10) -0.81(4) 1_555 1_555 1_555 1_555 yes
C(7) C(8) C(9) H(9) 176.41(7) 1_555 1_555 1_555 1_555 yes
C(9) C(8) C(7) H(7) -178.86(6) 1_555 1_555 1_555 1_555 yes
H(8) C(8) C(7) C(6) 179.04(6) 1_555 1_555 1_555 1_555 yes
H(8) C(8) C(7) H(7) -0.36(4) 1_555 1_555 1_555 1_555 yes
H(8) C(8) C(9) C(10) -179.29(7) 1_555 1_555 1_555 1_555 yes
H(8) C(8) C(9) H(9) -2.06(4) 1_555 1_555 1_555 1_555 yes
C(5) C(6) C(11) C(10) 175.59(6) 1_555 1_555 1_555 1_555 yes
C(5) C(6) C(11) H(11) -1.69(3) 1_555 1_555 1_555 1_555 yes
C(5) C(6) C(7) C(8) -176.38(6) 1_555 1_555 1_555 1_555 yes
C(5) C(6) C(7) H(7) 3.02(3) 1_555 1_555 1_555 1_555 yes
C(11) C(6) C(7) C(8) 0.46(4) 1_555 1_555 1_555 1_555 yes
C(7) C(6) C(11) C(10) -1.20(4) 1_555 1_555 1_555 1_555 yes
C(7) C(6) C(11) H(11) -178.48(6) 1_555 1_555 1_555 1_555 yes
C(11) C(6) C(7) H(7) 179.86(6) 1_555 1_555 1_555 1_555 yes
C(6) C(11) C(10) C(9) 0.95(4) 1_555 1_555 1_555 1_555 yes
C(6) C(11) C(10) H(10) -175.88(6) 1_555 1_555 1_555 1_555 yes
H(11) C(11) C(10) C(9) 178.24(6) 1_555 1_555 1_555 1_555 yes
H(11) C(11) C(10) H(10) 1.41(4) 1_555 1_555 1_555 1_555 yes
C(24) C(25) C(26) C(27) 0.32(4) 1_555 1_555 1_555 1_555 yes
C(24) C(25) C(26) H(26) 179.17(7) 1_555 1_555 1_555 1_555 yes
H(25) C(25) C(26) C(27) -179.27(7) 1_555 1_555 1_555 1_555 yes
H(25) C(25) C(26) H(26) -0.41(4) 1_555 1_555 1_555 1_555 yes
C(12) C(13) C(14) C(15) 1.53(5) 1_555 1_555 1_555 1_555 yes
C(12) C(13) C(14) H(14) -178.85(7) 1_555 1_555 1_555 1_555 yes
H(13) C(13) C(14) C(15) 179.22(7) 1_555 1_555 1_555 1_555 yes
H(13) C(13) C(14) H(14) -1.16(4) 1_555 1_555 1_555 1_555 yes
C(19) C(20) C(21) C(22) 0.68(4) 1_555 1_555 1_555 1_555 yes
C(19) C(20) C(21) H(21) 179.40(6) 1_555 1_555 1_555 1_555 yes
H(20) C(20) C(21) C(22) -178.81(6) 1_555 1_555 1_555 1_555 yes
H(20) C(20) C(21) H(21) -0.09(4) 1_555 1_555 1_555 1_555 yes
C(12) C(17) C(16) C(15) 1.58(5) 1_555 1_555 1_555 1_555 yes
C(12) C(17) C(16) H(16) -178.10(7) 1_555 1_555 1_555 1_555 yes
H(17) C(17) C(16) C(15) 179.02(7) 1_555 1_555 1_555 1_555 yes
H(17) C(17) C(16) H(16) -0.66(4) 1_555 1_555 1_555 1_555 yes
C(24) C(29) C(28) C(27) 1.45(5) 1_555 1_555 1_555 1_555 yes
C(24) C(29) C(28) H(28) -179.35(7) 1_555 1_555 1_555 1_555 yes
H(29) C(29) C(28) C(27) -178.97(7) 1_555 1_555 1_555 1_555 yes
H(29) C(29) C(28) H(28) 0.23(4) 1_555 1_555 1_555 1_555 yes
C(17) C(16) C(15) C(14) -0.29(5) 1_555 1_555 1_555 1_555 yes
C(17) C(16) C(15) H(15) 178.41(9) 1_555 1_555 1_555 1_555 yes
H(16) C(16) C(15) C(14) 179.39(9) 1_555 1_555 1_555 1_555 yes
H(16) C(16) C(15) H(15) -1.91(5) 1_555 1_555 1_555 1_555 yes
C(11) C(10) C(9) C(8) 0.08(4) 1_555 1_555 1_555 1_555 yes
C(11) C(10) C(9) H(9) -177.10(7) 1_555 1_555 1_555 1_555 yes
H(10) C(10) C(9) C(8) 176.88(7) 1_555 1_555 1_555 1_555 yes
H(10) C(10) C(9) H(9) -0.29(4) 1_555 1_555 1_555 1_555 yes
C(25) C(26) C(27) C(28) -1.58(5) 1_555 1_555 1_555 1_555 yes
C(25) C(26) C(27) H(27) 179.37(8) 1_555 1_555 1_555 1_555 yes
H(26) C(26) C(27) C(28) 179.54(8) 1_555 1_555 1_555 1_555 yes
H(26) C(26) C(27) H(27) 0.49(5) 1_555 1_555 1_555 1_555 yes
C(13) C(14) C(15) C(16) -1.26(5) 1_555 1_555 1_555 1_555 yes
C(13) C(14) C(15) H(15) -179.93(9) 1_555 1_555 1_555 1_555 yes
H(14) C(14) C(15) C(16) 179.12(9) 1_555 1_555 1_555 1_555 yes
H(14) C(14) C(15) H(15) 0.45(5) 1_555 1_555 1_555 1_555 yes
C(29) C(28) C(27) C(26) 0.70(5) 1_555 1_555 1_555 1_555 yes
C(29) C(28) C(27) H(27) 179.74(8) 1_555 1_555 1_555 1_555 yes
H(28) C(28) C(27) C(26) -178.50(8) 1_555 1_555 1_555 1_555 yes
H(28) C(28) C(27) H(27) 0.54(5) 1_555 1_555 1_555 1_555 yes
